data_7214657
loop_
_publ_author_name
'Grobelny, Pawel'
'Mukherjee, Arijit'
'Desiraju, Gautam R.'

_publ_section_title
;
 Polymorphs and hydrates of Etoricoxib, a selective COX-2 inhibitor
;
_journal_issue 18
_journal_name_full CrystEngComm
_journal_page_first 5785
_journal_paper_doi 10.1039/c2ce06604a
_journal_volume 14
_journal_year 2012
_chemical_formula_sum 'C18 H16 Cl N2 O2.5 S'
_chemical_formula_weight 367.84
_chemical_name_systematic
;
?
;
_space_group_IT_number 56
_symmetry_cell_setting orthorhombic
_symmetry_space_group_name_Hall '-P 2ab 2ac'
_symmetry_space_group_name_H-M 'P c c n'
_atom_sites_solution_hydrogens geom
_atom_sites_solution_primary direct
_atom_sites_solution_secondary difmap
_audit_creation_method SHELXL-97
_cell_angle_alpha 90.00
_cell_angle_beta 90.00
_cell_angle_gamma 90.00
_cell_formula_units_Z 8
_cell_length_a 20.9182(15)
_cell_length_b 12.4873(8)
_cell_length_c 12.8222(8)
_cell_measurement_reflns_used 29621
_cell_measurement_temperature 153(2)
_cell_measurement_theta_max 27.5
_cell_measurement_theta_min 3.0
_cell_volume 3349.3(4)
_computing_cell_refinement
;
CrystalClear-SM Expert 2.0 rc14 (Rigaku, 2009)
;
_computing_data_collection
;
CrystalClear-SM Expert 2.0 rc14 (Rigaku, 2009)
;
_computing_data_reduction
;
CrystalClear-SM Expert 2.0 rc14 (Rigaku, 2009)
;
_computing_structure_refinement 'SHELXL-97 (Sheldrick, 2008)'
_computing_structure_solution 'SHELX-97 (Sheldrick, 2008)'
_diffrn_ambient_temperature 153(2)
_diffrn_detector_area_resol_mean 13.6612
_diffrn_measured_fraction_theta_full 0.999
_diffrn_measured_fraction_theta_max 0.999
_diffrn_measurement_device
;
XtaLABmini: Fixed Chi 2 circle
;
_diffrn_measurement_device_type
;
Rigaku Mercury375R (2x2 bin mode)
;
_diffrn_radiation_monochromator graphite
_diffrn_radiation_source 'fine-focus sealed tube'
_diffrn_radiation_type MoK\a
_diffrn_radiation_wavelength 0.71073
_diffrn_reflns_av_R_equivalents 0.0314
_diffrn_reflns_av_sigmaI/netI 0.0157
_diffrn_reflns_limit_h_max 27
_diffrn_reflns_limit_h_min -27
_diffrn_reflns_limit_k_max 16
_diffrn_reflns_limit_k_min -16
_diffrn_reflns_limit_l_max 16
_diffrn_reflns_limit_l_min -16
_diffrn_reflns_number 32897
_diffrn_reflns_theta_full 27.48
_diffrn_reflns_theta_max 27.48
_diffrn_reflns_theta_min 3.00
_exptl_absorpt_coefficient_mu 0.370
_exptl_absorpt_correction_T_max 1.000
_exptl_absorpt_correction_T_min 0.843
_exptl_absorpt_correction_type multi-scan
_exptl_absorpt_process_details 'Jacobson, R. (1998) Private communication'
_exptl_crystal_colour colourless
_exptl_crystal_density_diffrn 1.459
_exptl_crystal_density_method 'not measured'
_exptl_crystal_description block
_exptl_crystal_F_000 1528
_exptl_crystal_size_max 0.50
_exptl_crystal_size_mid 0.50
_exptl_crystal_size_min 0.20
_refine_diff_density_max 0.375
_refine_diff_density_min -0.442
_refine_diff_density_rms 0.053
_refine_ls_extinction_method none
_refine_ls_goodness_of_fit_ref 1.120
_refine_ls_hydrogen_treatment mixed
_refine_ls_matrix_type full
_refine_ls_number_parameters 251
_refine_ls_number_reflns 3846
_refine_ls_number_restraints 0
_refine_ls_restrained_S_all 1.120
_refine_ls_R_factor_all 0.0417
_refine_ls_R_factor_gt 0.0364
_refine_ls_shift/su_max 0.001
_refine_ls_shift/su_mean 0.000
_refine_ls_structure_factor_coef Fsqd
_refine_ls_weighting_details 'calc w=1/[\s^2^(Fo^2^)+(0.0369P)^2^+2.1178P] where P=(Fo^2^+2Fc^2^)/3'
_refine_ls_weighting_scheme calc
_refine_ls_wR_factor_gt 0.0864
_refine_ls_wR_factor_ref 0.0888
_reflns_number_gt 3410
_reflns_number_total 3846
_reflns_threshold_expression >2\s(I)
_cod_data_source_file c2ce06604a.txt
_cod_data_source_block hemihydrate_I
_cod_depositor_comments
;
The following automatic conversions were performed:

'_symmetry_cell_setting' value 'Orthorhombic' changed to
'orthorhombic' according to
/usr/data/users/saulius/automatic-downloads/retrospective/RSC/lib/dictionaries/cif_core.dic
dictionary named 'cif_core.dic' version 2.4.2 from
2011-04-26.

'_exptl_absorpt_correction_type' value 'Multi-scan'
changed to 'multi-scan' according to
/usr/data/users/saulius/automatic-downloads/retrospective/RSC/lib/dictionaries/cif_core.dic
dictionary named 'cif_core.dic' version 2.4.2 from 2011-04-26.

Automatic conversion script
Id: cif_fix_values 2281 2013-09-26 08:29:07Z andrius 
;
_cod_original_formula_sum 'C18 H16 Cl N2 O2.50 S'
_cod_database_code 7214657

loop_
_symmetry_equiv_pos_as_xyz
'x, y, z'
'-x+1/2, -y+1/2, z'
'-x, y+1/2, -z+1/2'
'x+1/2, -y, -z+1/2'
'-x, -y, -z'
'x-1/2, y-1/2, -z'
'x, -y-1/2, z-1/2'
'-x-1/2, y, z-1/2'

loop_
_atom_site_label
_atom_site_type_symbol
_atom_site_fract_x
_atom_site_fract_y
_atom_site_fract_z
_atom_site_U_iso_or_equiv
_atom_site_adp_type
_atom_site_occupancy
_atom_site_symmetry_multiplicity
_atom_site_calc_flag
_atom_site_refinement_flags
C1 C 0.37795(7) 0.58936(12) 0.45789(12) 0.0186(3) Uani 1 1 d .
C2 C 0.33964(7) 0.65687(13) 0.39934(12) 0.0204(3) Uani 1 1 d .
H2 H 0.3058 0.6930 0.4305 0.024 Uiso 1 1 calc R
C3 C 0.35213(7) 0.67026(13) 0.29348(12) 0.0199(3) Uani 1 1 d .
H3 H 0.3261 0.7145 0.2534 0.024 Uiso 1 1 calc R
C4 C 0.40363(7) 0.61733(12) 0.24747(12) 0.0176(3) Uani 1 1 d .
C5 C 0.44266(7) 0.55137(12) 0.30848(12) 0.0195(3) Uani 1 1 d .
H5 H 0.4776 0.5173 0.2784 0.023 Uiso 1 1 calc R
C6 C 0.42970(7) 0.53635(13) 0.41318(12) 0.0210(3) Uani 1 1 d .
H6 H 0.4552 0.4914 0.4533 0.025 Uiso 1 1 calc R
C7 C 0.41353(7) 0.62194(12) 0.13252(12) 0.0178(3) Uani 1 1 d .
C8 C 0.36206(7) 0.59112(13) 0.07045(12) 0.0203(3) Uani 1 1 d .
H8 H 0.3223 0.5783 0.1002 0.024 Uiso 1 1 calc R
C9 C 0.37077(7) 0.57985(12) -0.03592(12) 0.0205(3) Uani 1 1 d .
C10 C 0.43034(8) 0.59984(13) -0.07846(12) 0.0224(3) Uani 1 1 d .
H10 H 0.4366 0.5880 -0.1493 0.027 Uiso 1 1 calc R
C11 C 0.47153(7) 0.64829(12) 0.08241(12) 0.0184(3) Uani 1 1 d .
C12 C 0.52776(7) 0.69650(12) 0.13565(12) 0.0182(3) Uani 1 1 d .
C13 C 0.58760(7) 0.69295(13) 0.08810(13) 0.0224(3) Uani 1 1 d .
H13 H 0.5916 0.6532 0.0271 0.027 Uiso 1 1 calc R
C14 C 0.63514(7) 0.79895(12) 0.21332(13) 0.0202(3) Uani 1 1 d .
C15 C 0.57796(8) 0.80295(12) 0.26843(12) 0.0208(3) Uani 1 1 d .
H15 H 0.5760 0.8393 0.3316 0.025 Uiso 1 1 calc R
C16 C 0.52425(7) 0.75310(12) 0.22958(12) 0.0203(3) Uani 1 1 d .
H16 H 0.4858 0.7571 0.2657 0.024 Uiso 1 1 calc R
C17 C 0.69314(8) 0.85900(15) 0.24928(16) 0.0277(4) Uani 1 1 d .
C18 C 0.34308(12) 0.43416(16) 0.60415(17) 0.0376(5) Uani 1 1 d .
N1 N 0.47891(6) 0.63543(11) -0.02145(10) 0.0221(3) Uani 1 1 d .
N2 N 0.63986(6) 0.74283(12) 0.12413(11) 0.0236(3) Uani 1 1 d .
O1 O 0.30547(6) 0.63232(11) 0.61783(9) 0.0329(3) Uani 1 1 d .
O2 O 0.41921(6) 0.59072(11) 0.64963(10) 0.0331(3) Uani 1 1 d .
O3 O 0.7500 0.7500 0.48911(15) 0.0346(8) Uani 0.995(10) 2 d SP
S1 S 0.361349(19) 0.57084(3) 0.59226(3) 0.02068(11) Uani 1 1 d .
Cl1 Cl 0.308190(19) 0.54048(4) -0.11517(3) 0.02997(12) Uani 1 1 d .
H3O H 0.7198(14) 0.753(2) 0.529(2) 0.052(8) Uiso 1 1 d .
H17A H 0.7291(11) 0.8460(18) 0.2056(18) 0.044(6) Uiso 1 1 d .
H17B H 0.6844(11) 0.934(2) 0.2505(18) 0.051(7) Uiso 1 1 d .
H17C H 0.7039(12) 0.838(2) 0.321(2) 0.065(8) Uiso 1 1 d .
H18A H 0.3077(11) 0.4169(19) 0.565(2) 0.045(7) Uiso 1 1 d .
H18B H 0.3815(12) 0.393(2) 0.5810(19) 0.051(7) Uiso 1 1 d .
H18C H 0.3346(12) 0.425(2) 0.676(2) 0.056(7) Uiso 1 1 d .

loop_
_atom_site_aniso_label
_atom_site_aniso_U_11
_atom_site_aniso_U_22
_atom_site_aniso_U_33
_atom_site_aniso_U_23
_atom_site_aniso_U_13
_atom_site_aniso_U_12
C1 0.0192(7) 0.0211(7) 0.0156(7) 0.0002(6) -0.0005(6) -0.0052(6)
C2 0.0179(7) 0.0220(8) 0.0212(8) -0.0009(6) 0.0030(6) -0.0008(6)
C3 0.0186(7) 0.0206(7) 0.0205(7) 0.0033(6) 0.0008(6) 0.0013(6)
C4 0.0156(7) 0.0189(7) 0.0184(7) 0.0010(6) 0.0015(6) -0.0043(6)
C5 0.0159(7) 0.0214(8) 0.0212(8) -0.0011(6) 0.0015(6) 0.0000(6)
C6 0.0193(7) 0.0235(8) 0.0203(8) 0.0020(6) -0.0030(6) -0.0001(6)
C7 0.0180(7) 0.0179(7) 0.0174(7) 0.0003(6) 0.0018(6) 0.0012(6)
C8 0.0184(7) 0.0220(8) 0.0206(7) 0.0029(6) 0.0017(6) -0.0013(6)
C9 0.0206(8) 0.0209(8) 0.0200(7) -0.0001(6) -0.0040(6) -0.0001(6)
C10 0.0250(8) 0.0259(8) 0.0164(7) -0.0015(6) 0.0020(6) -0.0016(6)
C11 0.0184(7) 0.0177(7) 0.0190(7) 0.0005(6) 0.0012(6) 0.0003(6)
C12 0.0176(7) 0.0179(7) 0.0193(7) 0.0016(6) -0.0001(6) -0.0006(6)
C13 0.0205(8) 0.0261(8) 0.0205(8) -0.0047(6) 0.0027(6) -0.0013(6)
C14 0.0197(7) 0.0174(7) 0.0236(8) 0.0013(6) -0.0022(6) 0.0010(6)
C15 0.0247(8) 0.0192(7) 0.0185(7) -0.0011(6) 0.0007(6) -0.0003(6)
C16 0.0199(7) 0.0196(7) 0.0214(7) 0.0005(6) 0.0047(6) -0.0007(6)
C17 0.0214(8) 0.0269(9) 0.0349(10) -0.0049(7) -0.0019(7) -0.0024(7)
C18 0.0569(14) 0.0271(9) 0.0289(10) 0.0003(8) 0.0117(9) -0.0142(9)
N1 0.0214(7) 0.0264(7) 0.0185(6) -0.0006(5) 0.0032(5) -0.0022(5)
N2 0.0171(6) 0.0273(7) 0.0264(7) -0.0030(6) 0.0015(5) -0.0006(5)
O1 0.0352(7) 0.0432(8) 0.0202(6) -0.0018(5) 0.0055(5) 0.0074(6)
O2 0.0328(7) 0.0448(8) 0.0216(6) 0.0008(5) -0.0078(5) -0.0095(6)
O3 0.0226(12) 0.0593(14) 0.0219(11) 0.000 0.000 -0.0043(9)
S1 0.0245(2) 0.0232(2) 0.01438(18) -0.00066(14) 0.00003(14) -0.00454(15)
Cl1 0.0234(2) 0.0421(3) 0.0245(2) -0.00514(17) -0.00625(15) -0.00326(17)

loop_
_atom_type_symbol
_atom_type_description
_atom_type_scat_dispersion_real
_atom_type_scat_dispersion_imag
_atom_type_scat_source
C C 0.0033 0.0016 'International Tables Vol C Tables 4.2.6.8 and 6.1.1.4'
H H 0.0000 0.0000 'International Tables Vol C Tables 4.2.6.8 and 6.1.1.4'
N N 0.0061 0.0033 'International Tables Vol C Tables 4.2.6.8 and 6.1.1.4'
O O 0.0106 0.0060 'International Tables Vol C Tables 4.2.6.8 and 6.1.1.4'
S S 0.1246 0.1234 'International Tables Vol C Tables 4.2.6.8 and 6.1.1.4'
Cl Cl 0.1484 0.1585 'International Tables Vol C Tables 4.2.6.8 and 6.1.1.4'

loop_
_geom_angle_atom_site_label_1
_geom_angle_atom_site_label_2
_geom_angle_atom_site_label_3
_geom_angle
C2 C1 C6 121.08(14)
C2 C1 S1 119.55(12)
C6 C1 S1 119.37(12)
C1 C2 C3 119.55(14)
C1 C2 H2 120.2
C3 C2 H2 120.2
C2 C3 C4 120.02(15)
C2 C3 H3 120.0
C4 C3 H3 120.0
C3 C4 C5 119.55(14)
C3 C4 C7 120.51(14)
C5 C4 C7 119.67(14)
C6 C5 C4 120.57(14)
C6 C5 H5 119.7
C4 C5 H5 119.7
C5 C6 C1 119.19(15)
C5 C6 H6 120.4
C1 C6 H6 120.4
C8 C7 C11 117.94(14)
C8 C7 C4 116.56(13)
C11 C7 C4 125.37(14)
C9 C8 C7 119.31(14)
C9 C8 H8 120.3
C7 C8 H8 120.3
C10 C9 C8 119.29(14)
C10 C9 Cl1 120.13(12)
C8 C9 Cl1 120.58(12)
N1 C10 C9 122.18(14)
N1 C10 H10 118.9
C9 C10 H10 118.9
N1 C11 C7 121.30(14)
N1 C11 C12 114.23(13)
C7 C11 C12 124.41(14)
C13 C12 C16 116.12(14)
C13 C12 C11 119.80(14)
C16 C12 C11 123.94(14)
N2 C13 C12 124.56(15)
N2 C13 H13 117.7
C12 C13 H13 117.7
N2 C14 C15 120.94(14)
N2 C14 C17 117.58(14)
C15 C14 C17 121.46(15)
C16 C15 C14 120.11(14)
C16 C15 H15 119.9
C14 C15 H15 119.9
C15 C16 C12 119.79(14)
C15 C16 H16 120.1
C12 C16 H16 120.1
C14 C17 H17A 111.9(14)
C14 C17 H17B 110.0(14)
H17A C17 H17B 109.2(19)
C14 C17 H17C 109.9(16)
H17A C17 H17C 109(2)
H17B C17 H17C 107(2)
S1 C18 H18A 110.8(15)
S1 C18 H18B 107.2(14)
H18A C18 H18B 111(2)
S1 C18 H18C 104.0(15)
H18A C18 H18C 111(2)
H18B C18 H18C 112(2)
C10 N1 C11 119.68(14)
C13 N2 C14 118.39(14)
O1 S1 O2 118.42(8)
O1 S1 C18 108.82(10)
O2 S1 C18 107.86(11)
O1 S1 C1 108.15(8)
O2 S1 C1 108.05(7)
C18 S1 C1 104.70(9)

loop_
_geom_bond_atom_site_label_1
_geom_bond_atom_site_label_2
_geom_bond_distance
C1 C2 1.384(2)
C1 C6 1.392(2)
C1 S1 1.7727(15)
C2 C3 1.392(2)
C2 H2 0.9300
C3 C4 1.395(2)
C3 H3 0.9300
C4 C5 1.399(2)
C4 C7 1.489(2)
C5 C6 1.382(2)
C5 H5 0.9300
C6 H6 0.9300
C7 C8 1.393(2)
C7 C11 1.412(2)
C8 C9 1.383(2)
C8 H8 0.9300
C9 C10 1.383(2)
C9 Cl1 1.7286(16)
C10 N1 1.328(2)
C10 H10 0.9300
C11 N1 1.350(2)
C11 C12 1.487(2)
C12 C13 1.393(2)
C12 C16 1.398(2)
C13 N2 1.340(2)
C13 H13 0.9300
C14 N2 1.345(2)
C14 C15 1.390(2)
C14 C17 1.499(2)
C15 C16 1.378(2)
C15 H15 0.9300
C16 H16 0.9300
C17 H17A 0.95(2)
C17 H17B 0.96(3)
C17 H17C 0.99(3)
C18 S1 1.756(2)
C18 H18A 0.92(2)
C18 H18B 1.00(3)
C18 H18C 0.94(3)
O1 S1 1.4363(13)
O2 S1 1.4380(12)
O3 H3O 0.81(3)

loop_
_geom_torsion_atom_site_label_1
_geom_torsion_atom_site_label_2
_geom_torsion_atom_site_label_3
_geom_torsion_atom_site_label_4
_geom_torsion
C6 C1 C2 C3 1.4(2)
S1 C1 C2 C3 -179.11(12)
C1 C2 C3 C4 -1.1(2)
C2 C3 C4 C5 -0.3(2)
C2 C3 C4 C7 173.66(14)
C3 C4 C5 C6 1.5(2)
C7 C4 C5 C6 -172.51(14)
C4 C5 C6 C1 -1.2(2)
C2 C1 C6 C5 -0.2(2)
S1 C1 C6 C5 -179.71(12)
C3 C4 C7 C8 -54.2(2)
C5 C4 C7 C8 119.83(16)
C3 C4 C7 C11 130.03(17)
C5 C4 C7 C11 -56.0(2)
C11 C7 C8 C9 4.7(2)
C4 C7 C8 C9 -171.42(14)
C7 C8 C9 C10 -0.3(2)
C7 C8 C9 Cl1 179.37(12)
C8 C9 C10 N1 -3.8(3)
Cl1 C9 C10 N1 176.52(13)
C8 C7 C11 N1 -5.6(2)
C4 C7 C11 N1 170.19(15)
C8 C7 C11 C12 171.32(14)
C4 C7 C11 C12 -12.9(2)
N1 C11 C12 C13 -20.3(2)
C7 C11 C12 C13 162.60(15)
N1 C11 C12 C16 155.14(15)
C7 C11 C12 C16 -21.9(2)
C16 C12 C13 N2 -2.7(2)
C11 C12 C13 N2 173.09(15)
N2 C14 C15 C16 -3.0(2)
C17 C14 C15 C16 175.41(15)
C14 C15 C16 C12 1.4(2)
C13 C12 C16 C15 1.3(2)
C11 C12 C16 C15 -174.31(14)
C9 C10 N1 C11 3.1(2)
C7 C11 N1 C10 1.7(2)
C12 C11 N1 C10 -175.49(14)
C12 C13 N2 C14 1.2(3)
C15 C14 N2 C13 1.7(2)
C17 C14 N2 C13 -176.77(15)
C2 C1 S1 O1 1.53(15)
C6 C1 S1 O1 -178.99(13)
C2 C1 S1 O2 -127.78(13)
C6 C1 S1 O2 51.69(15)
C2 C1 S1 C18 117.45(15)
C6 C1 S1 C18 -63.07(16)
